data_4105914
loop_
_publ_author_name
'Chuan-Fu Sun'
'Chun-Li Hu'
'Xiang Xu'
'Bing-Ping Yang'
'Jiang-Gao Mao'

_publ_section_title
;
 Explorations of New Second-Order Nonlinear Optical Materials in the
 Potassium Vanadyl Iodate System
;
_journal_name_full 'Journal of the American Chemical Society'
_journal_page_first 5561
_journal_page_last 5572
_journal_paper_doi 10.1021/ja200257a
_journal_volume 133
_journal_year 2011
_chemical_formula_moiety 'H7 I11 K4 O38 V2'
_chemical_formula_sum 'H7 I11 K4 O38 V2'
_chemical_formula_weight 2269.24
_chemical_name_systematic
; 
 ? 
;
_space_group_IT_number 1
_symmetry_cell_setting triclinic
_symmetry_space_group_name_Hall 'P 1'
_symmetry_space_group_name_H-M 'P 1'
_atom_sites_solution_hydrogens geom
_atom_sites_solution_primary direct
_atom_sites_solution_secondary difmap
_audit_creation_method SHELXL-97
_cell_angle_alpha 97.207(3)
_cell_angle_beta 99.730(6)
_cell_angle_gamma 91.882(5)
_cell_formula_units_Z 1
_cell_length_a 7.430(2)
_cell_length_b 7.801(3)
_cell_length_c 16.053(6)
_cell_measurement_reflns_used 3118
_cell_measurement_temperature 293(2)
_cell_measurement_theta_max 27.4623
_cell_measurement_theta_min 2.5977
_cell_volume 908.4(5)
_computing_cell_refinement 'CrystalClear (Rigaku Inc., 2007)'
_computing_data_collection 'CrystalClear (Rigaku Inc., 2007)'
_computing_data_reduction 'CrystalClear (Rigaku Inc., 2007)'
_computing_structure_refinement 'SHELXL-97 (Sheldrick, 1997)'
_computing_structure_solution 'SHELXS-97 (Sheldrick, 1990)'
_diffrn_ambient_temperature 293(2)
_diffrn_detector_area_resol_mean 28.5714
_diffrn_measured_fraction_theta_full 0.984
_diffrn_measured_fraction_theta_max 0.984
_diffrn_measurement_device_type Saturn724+
_diffrn_measurement_method CCD_Profile_fitting
_diffrn_radiation_monochromator graphite
_diffrn_radiation_source 'fine-focus sealed tube'
_diffrn_radiation_type MoK\a
_diffrn_radiation_wavelength 0.71073
_diffrn_reflns_av_R_equivalents 0.0247
_diffrn_reflns_av_sigmaI/netI 0.0541
_diffrn_reflns_limit_h_max 8
_diffrn_reflns_limit_h_min -9
_diffrn_reflns_limit_k_max 10
_diffrn_reflns_limit_k_min -10
_diffrn_reflns_limit_l_max 20
_diffrn_reflns_limit_l_min -20
_diffrn_reflns_number 7765
_diffrn_reflns_theta_full 27.46
_diffrn_reflns_theta_max 27.46
_diffrn_reflns_theta_min 2.64
_exptl_absorpt_coefficient_mu 10.443
_exptl_absorpt_correction_T_max 1.0000
_exptl_absorpt_correction_T_min 0.6774
_exptl_absorpt_correction_type multi-scan
_exptl_absorpt_process_details crystalclear
_exptl_crystal_colour Orange
_exptl_crystal_density_diffrn 4.148
_exptl_crystal_description block
_exptl_crystal_F_000 1016
_exptl_crystal_size_max 0.1200
_exptl_crystal_size_mid 0.1100
_exptl_crystal_size_min 0.0900
_refine_diff_density_max 2.412
_refine_diff_density_min -1.275
_refine_diff_density_rms 0.216
_refine_ls_abs_structure_details 'Flack H D (1983), Acta Cryst. A39, 876-881'
_refine_ls_abs_structure_Flack -0.04(3)
_refine_ls_extinction_coef 0.00126(6)
_refine_ls_extinction_expression Fc^*^=kFc[1+0.001xFc^2^\l^3^/sin(2\q)]^-1/4^
_refine_ls_extinction_method SHELXL
_refine_ls_goodness_of_fit_ref 0.955
_refine_ls_hydrogen_treatment constr
_refine_ls_matrix_type full
_refine_ls_number_parameters 497
_refine_ls_number_reflns 5522
_refine_ls_number_restraints 3
_refine_ls_restrained_S_all 0.954
_refine_ls_R_factor_all 0.0309
_refine_ls_R_factor_gt 0.0272
_refine_ls_shift/su_max 0.001
_refine_ls_shift/su_mean 0.000
_refine_ls_structure_factor_coef Fsqd
_refine_ls_weighting_details 'calc w=1/[\s^2^(Fo^2^)+(0.0186P)^2^+0.0000P] where P=(Fo^2^+2Fc^2^)/3'
_refine_ls_weighting_scheme calc
_refine_ls_wR_factor_gt 0.0532
_refine_ls_wR_factor_ref 0.0543
_reflns_number_gt 4921
_reflns_number_total 5522
_reflns_threshold_expression >2sigma(I)
_cod_data_source_file ja200257a_si_002_3.cif
_cod_data_source_block 3
_cod_original_sg_symbol_Hall P1
_cod_database_code 4105914

loop_
_symmetry_equiv_pos_as_xyz
'x, y, z'

loop_
_atom_site_label
_atom_site_type_symbol
_atom_site_fract_x
_atom_site_fract_y
_atom_site_fract_z
_atom_site_U_iso_or_equiv
_atom_site_adp_type
_atom_site_occupancy
_atom_site_symmetry_multiplicity
_atom_site_calc_flag
_atom_site_refinement_flags
K1 K 0.3615(4) 0.0226(4) 1.08402(18) 0.0202(6) Uani 1 1 d .
K2 K 0.6351(4) 0.3289(4) 0.93780(18) 0.0207(6) Uani 1 1 d .
K3 K 0.1063(4) 0.8099(4) 0.64397(18) 0.0257(6) Uani 1 1 d .
K4 K -0.4617(4) 0.7668(4) 0.5379(2) 0.0398(8) Uani 1 1 d .
V1 V 0.1749(3) -0.1929(3) 1.25054(13) 0.0120(4) Uani 1 1 d .
V2 V -0.1698(3) 0.5412(3) 0.77011(14) 0.0131(4) Uani 1 1 d .
I1 I 0.10936(9) 0.04394(9) 1.44087(5) 0.01356(15) Uani 1 1 d .
I2 I 0.58178(9) 0.01500(9) 1.33274(5) 0.01380(16) Uani 1 1 d .
I3 I 0.20882(9) -0.50336(9) 1.07272(5) 0.01202(16) Uani 1 1 d .
I4 I -0.26382(9) -0.37691(9) 1.15788(5) 0.01399(16) Uani 1 1 d .
I5 I -0.10628(9) 0.13528(9) 1.16520(5) 0.01178(15) Uani 1 1 d .
I6 I -0.20818(9) 0.86151(9) 0.94528(5) 0.01288(16) Uani 1 1 d .
I7 I -0.58863(9) 0.35532(9) 0.68704(5) 0.01467(17) Uani 1 1 d .
I8 I -0.12506(9) 0.22259(9) 0.59784(5) 0.01338(15) Uani 1 1 d .
I9 I 0.27513(9) 0.72993(9) 0.86402(5) 0.01298(16) Uani 1 1 d .
I10 I 0.10073(9) 0.22397(9) 0.85708(5) 0.01194(15) Uani 1 1 d .
I11 I -0.00143(10) 0.52799(10) 0.41980(5) 0.02159(17) Uani 1 1 d .
O1 O 0.0569(11) -0.0367(10) 1.3233(5) 0.0195(19) Uani 1 1 d .
O2 O 0.1713(10) -0.1521(10) 1.4848(5) 0.0218(18) Uani 1 1 d .
O3 O -0.1318(10) 0.0360(11) 1.4545(5) 0.0230(19) Uani 1 1 d .
O4 O 0.3604(10) -0.0192(10) 1.2527(5) 0.0153(18) Uani 1 1 d .
O5 O 0.6432(10) -0.2072(10) 1.3147(6) 0.0183(19) Uani 1 1 d .
O6 O 0.4806(11) 0.0189(12) 1.4284(5) 0.024(2) Uani 1 1 d .
O7 O 0.2570(11) -0.3043(10) 1.1516(5) 0.0151(18) Uani 1 1 d .
O8 O 0.4345(11) -0.4948(11) 1.0484(6) 0.020(2) Uani 1 1 d .
O9 O 0.2125(12) -0.6611(10) 1.1464(5) 0.0197(19) Uani 1 1 d .
O10 O -0.0385(11) -0.3410(11) 1.2347(6) 0.025(2) Uani 1 1 d .
O11 O -0.1699(11) -0.4270(12) 1.0630(6) 0.024(2) Uani 1 1 d .
O12 O -0.3072(11) -0.5827(10) 1.1901(6) 0.022(2) Uani 1 1 d .
O13 O 0.0299(11) -0.0536(11) 1.1534(5) 0.0177(19) Uani 1 1 d .
O14 O -0.1796(12) 0.1460(12) 1.0523(6) 0.023(2) Uani 1 1 d .
O15 O -0.3060(12) 0.0227(11) 1.1875(6) 0.023(2) Uani 1 1 d .
O16 O -0.2586(11) 0.6640(10) 0.8627(6) 0.021(2) Uani 1 1 d .
O17 O -0.4374(11) 0.8535(11) 0.9672(6) 0.023(2) Uani 1 1 d .
O18 O -0.2103(12) 1.0192(11) 0.8723(6) 0.025(2) Uani 1 1 d .
O19 O -0.3683(10) 0.3762(10) 0.7667(5) 0.0147(18) Uani 1 1 d .
O20 O -0.4870(11) 0.3260(12) 0.5916(6) 0.024(2) Uani 1 1 d .
O21 O -0.6435(12) 0.5788(12) 0.6934(6) 0.027(2) Uani 1 1 d .
O22 O -0.0570(11) 0.3581(10) 0.7032(5) 0.0183(19) Uani 1 1 d .
O23 O 0.1107(9) 0.1731(11) 0.5940(5) 0.0204(18) Uani 1 1 d .
O24 O -0.1961(10) 0.0280(10) 0.6345(5) 0.0239(19) Uani 1 1 d .
O25 O 0.0551(10) 0.6736(10) 0.7885(5) 0.0154(18) Uani 1 1 d .
O26 O 0.2957(12) 0.9341(10) 0.8256(6) 0.022(2) Uani 1 1 d .
O27 O 0.1734(11) 0.7776(11) 0.9573(5) 0.021(2) Uani 1 1 d .
O28 O -0.0426(10) 0.4051(9) 0.8749(5) 0.0131(17) Uani 1 1 d .
O29 O 0.2992(11) 0.3435(11) 0.8375(6) 0.022(2) Uani 1 1 d .
O30 O 0.1793(12) 0.2059(12) 0.9678(6) 0.025(2) Uani 1 1 d .
O31 O 0.0216(12) 0.5031(12) 0.5313(6) 0.032(2) Uani 1 1 d .
O32 O -0.2434(12) 0.5911(13) 0.4159(7) 0.045(3) Uani 1 1 d .
H32A H -0.3074 0.5614 0.3668 0.054 Uiso 1 1 d R
O33 O -0.0451(15) 0.3107(13) 0.3658(6) 0.050(3) Uani 1 1 d .
O34 O 0.2775(11) -0.2984(10) 1.3209(5) 0.0193(19) Uani 1 1 d .
O35 O -0.2533(11) 0.6382(11) 0.6921(6) 0.022(2) Uani 1 1 d .
O1W O 0.4766(11) 0.9957(12) 0.6933(6) 0.034(2) Uani 1 1 d .
H1WA H 0.5525 0.9288 0.7161 0.050 Uiso 1 1 d R
H1WB H 0.4705 1.0851 0.7287 0.050 Uiso 1 1 d R
O2W O -0.6532(11) 0.4641(12) 0.4498(6) 0.037(2) Uani 1 1 d .
H2WA H -0.6061 0.4302 0.4063 0.056 Uiso 1 1 d R
H2WB H -0.6461 0.3862 0.4826 0.056 Uiso 1 1 d R
O3W O -0.5424(12) 0.3499(12) 0.3050(6) 0.028(2) Uani 1 1 d .
H3WA H -0.4635 0.3624 0.2732 0.042 Uiso 1 1 d R
H3WB H -0.6146 0.2629 0.2834 0.042 Uiso 1 1 d R

loop_
_atom_site_aniso_label
_atom_site_aniso_U_11
_atom_site_aniso_U_22
_atom_site_aniso_U_33
_atom_site_aniso_U_23
_atom_site_aniso_U_13
_atom_site_aniso_U_12
K1 0.0244(15) 0.0251(15) 0.0120(14) 0.0041(12) 0.0032(12) 0.0087(12)
K2 0.0171(14) 0.0290(16) 0.0159(15) 0.0018(12) 0.0037(12) 0.0021(12)
K3 0.0356(16) 0.0245(15) 0.0207(15) 0.0101(12) 0.0081(12) 0.0129(12)
K4 0.0327(17) 0.0420(19) 0.041(2) 0.0017(16) -0.0026(14) 0.0052(14)
V1 0.0127(10) 0.0130(10) 0.0101(10) 0.0021(8) 0.0011(8) 0.0002(8)
V2 0.0118(10) 0.0151(10) 0.0126(10) 0.0036(8) 0.0010(8) 0.0015(7)
I1 0.0140(3) 0.0157(4) 0.0110(4) 0.0011(3) 0.0027(3) 0.0013(3)
I2 0.0122(4) 0.0176(4) 0.0114(4) 0.0005(3) 0.0026(3) -0.0002(3)
I3 0.0130(4) 0.0128(4) 0.0108(4) 0.0015(3) 0.0033(3) 0.0026(3)
I4 0.0144(4) 0.0140(4) 0.0136(4) 0.0013(3) 0.0031(3) 0.0007(3)
I5 0.0128(4) 0.0121(4) 0.0107(4) 0.0020(3) 0.0023(3) 0.0009(3)
I6 0.0117(4) 0.0146(4) 0.0129(4) 0.0026(3) 0.0029(3) 0.0014(3)
I7 0.0115(4) 0.0204(4) 0.0115(4) 0.0005(3) 0.0016(3) 0.0007(3)
I8 0.0123(3) 0.0167(4) 0.0113(3) 0.0008(3) 0.0030(3) 0.0024(3)
I9 0.0147(4) 0.0123(4) 0.0126(4) 0.0023(3) 0.0038(3) 0.0013(3)
I10 0.0118(4) 0.0124(4) 0.0112(4) 0.0016(3) 0.0008(3) 0.0008(3)
I11 0.0298(4) 0.0163(4) 0.0182(4) 0.0060(3) 0.0007(3) -0.0004(3)
O1 0.022(4) 0.022(5) 0.012(4) -0.003(3) -0.001(3) 0.007(3)
O2 0.031(5) 0.016(4) 0.023(5) 0.012(4) 0.009(4) 0.005(3)
O3 0.014(4) 0.034(5) 0.024(5) 0.002(4) 0.011(3) 0.009(4)
O4 0.013(4) 0.018(4) 0.017(5) 0.001(4) 0.006(3) 0.003(3)
O5 0.009(4) 0.013(4) 0.032(5) -0.003(4) 0.005(4) 0.008(3)
O6 0.018(5) 0.043(6) 0.015(5) 0.009(4) 0.008(4) 0.000(4)
O7 0.021(4) 0.010(4) 0.018(5) 0.002(3) 0.014(4) 0.002(3)
O8 0.017(5) 0.024(5) 0.019(5) 0.002(4) 0.008(4) 0.006(4)
O9 0.037(5) 0.011(4) 0.013(5) 0.005(4) 0.006(4) 0.001(4)
O10 0.023(5) 0.030(5) 0.024(5) 0.005(4) 0.006(4) -0.002(4)
O11 0.019(5) 0.038(6) 0.016(5) -0.007(4) 0.010(4) -0.005(4)
O12 0.020(5) 0.018(5) 0.031(6) 0.004(4) 0.010(4) 0.005(4)
O13 0.022(5) 0.020(5) 0.013(5) 0.008(4) 0.002(3) 0.011(4)
O14 0.024(5) 0.033(6) 0.013(5) 0.006(4) 0.003(4) 0.008(4)
O15 0.029(5) 0.025(5) 0.015(5) 0.006(4) 0.009(4) -0.011(4)
O16 0.024(5) 0.018(5) 0.021(5) -0.003(4) 0.006(4) 0.002(4)
O17 0.011(4) 0.028(5) 0.028(5) -0.011(4) 0.008(4) -0.002(4)
O18 0.032(5) 0.023(5) 0.019(5) 0.016(4) -0.005(4) -0.001(4)
O19 0.012(4) 0.013(4) 0.016(5) 0.001(3) -0.001(3) -0.004(3)
O20 0.018(5) 0.039(6) 0.016(5) 0.000(4) 0.009(4) 0.006(4)
O21 0.026(5) 0.034(5) 0.025(5) 0.015(4) 0.005(4) 0.011(4)
O22 0.027(5) 0.016(4) 0.011(4) -0.006(3) 0.006(3) 0.005(3)
O23 0.011(4) 0.033(5) 0.015(4) -0.003(4) -0.001(3) 0.004(3)
O24 0.024(4) 0.023(5) 0.027(5) 0.009(4) 0.010(4) 0.000(4)
O25 0.006(4) 0.021(4) 0.018(5) 0.002(4) 0.002(3) -0.002(3)
O26 0.028(5) 0.011(4) 0.027(5) 0.006(4) 0.005(4) -0.006(4)
O27 0.025(5) 0.021(5) 0.018(5) 0.000(4) 0.011(4) 0.001(4)
O28 0.019(4) 0.004(4) 0.016(5) 0.001(3) 0.000(3) 0.007(3)
O29 0.007(4) 0.030(5) 0.027(5) 0.003(4) 0.002(4) -0.007(4)
O30 0.037(5) 0.028(5) 0.010(5) 0.009(4) -0.002(4) -0.006(4)
O31 0.036(5) 0.039(6) 0.023(5) 0.018(4) 0.001(4) -0.001(4)
O32 0.035(5) 0.063(8) 0.044(7) 0.028(6) 0.007(5) 0.006(5)
O33 0.081(8) 0.029(6) 0.029(6) -0.010(5) -0.006(5) -0.008(5)
O34 0.026(5) 0.016(4) 0.017(5) 0.009(4) 0.002(4) 0.005(4)
O35 0.018(4) 0.022(5) 0.025(5) 0.008(4) 0.000(4) -0.007(4)
O1W 0.032(5) 0.038(6) 0.035(6) 0.012(5) 0.012(4) 0.013(5)
O2W 0.038(6) 0.048(6) 0.029(6) 0.008(5) 0.011(4) 0.013(5)
O3W 0.034(5) 0.027(5) 0.027(5) 0.011(4) 0.008(4) -0.003(4)

loop_
_atom_type_symbol
_atom_type_description
_atom_type_scat_dispersion_real
_atom_type_scat_dispersion_imag
_atom_type_scat_source
I I -0.4742 1.8119 'International Tables Vol C Tables 4.2.6.8 and 6.1.1.4'
K K 0.2009 0.2494 'International Tables Vol C Tables 4.2.6.8 and 6.1.1.4'
O O 0.0106 0.0060 'International Tables Vol C Tables 4.2.6.8 and 6.1.1.4'
V V 0.3005 0.5294 'International Tables Vol C Tables 4.2.6.8 and 6.1.1.4'
H H 0.0000 0.0000 'International Tables Vol C Tables 4.2.6.8 and 6.1.1.4'

loop_
_geom_angle_atom_site_label_1
_geom_angle_atom_site_label_2
_geom_angle_atom_site_label_3
_geom_angle
_geom_angle_site_symmetry_1
_geom_angle_site_symmetry_3
O34 V1 O10 91.7(4) . .
O34 V1 O4 99.2(4) . .
O10 V1 O4 169.1(4) . .
O34 V1 O7 100.0(4) . .
O10 V1 O7 93.8(4) . .
O4 V1 O7 85.9(3) . .
O34 V1 O1 98.3(4) . .
O10 V1 O1 86.8(4) . .
O4 V1 O1 90.0(3) . .
O7 V1 O1 161.6(4) . .
O34 V1 O13 178.7(4) . .
O10 V1 O13 87.1(4) . .
O4 V1 O13 82.1(4) . .
O7 V1 O13 79.8(3) . .
O1 V1 O13 81.9(3) . .
O35 V2 O35 0.0(8) 1 .
O35 V2 O16 102.8(4) 1 .
O35 V2 O16 102.8(4) . .
O35 V2 O25 92.4(4) 1 .
O35 V2 O25 92.4(4) . .
O16 V2 O25 95.1(4) . .
O35 V2 O19 99.3(4) 1 .
O35 V2 O19 99.3(4) . .
O16 V2 O19 85.4(3) . .
O25 V2 O19 167.8(4) . .
O35 V2 O22 96.6(4) 1 .
O35 V2 O22 96.6(4) . .
O16 V2 O22 160.1(4) . .
O25 V2 O22 88.3(3) . .
O19 V2 O22 87.2(3) . .
O35 V2 O28 177.2(4) 1 .
O35 V2 O28 177.2(4) . .
O16 V2 O28 79.6(3) . .
O25 V2 O28 85.8(3) . .
O19 V2 O28 82.3(3) . .
O22 V2 O28 81.1(3) . .
O2 I1 O3 97.3(4) . .
O2 I1 O1 101.4(4) . .
O3 I1 O1 94.4(4) . .
O2 I1 O23 85.3(3) . 1_556
O3 I1 O23 74.4(3) . 1_556
O1 I1 O23 167.8(3) . 1_556
O5 I2 O6 102.4(4) . .
O5 I2 O4 94.6(4) . .
O6 I2 O4 97.1(4) . .
O8 I3 O9 105.0(4) . .
O8 I3 O7 92.5(4) . .
O9 I3 O7 98.6(4) . .
O12 I4 O11 104.1(4) . .
O12 I4 O10 91.9(4) . .
O11 I4 O10 96.9(4) . .
O15 I5 O14 99.7(4) . .
O15 I5 O13 96.6(4) . .
O14 I5 O13 97.0(4) . .
O17 I6 O18 104.2(4) . .
O17 I6 O16 92.1(4) . .
O18 I6 O16 97.1(4) . .
O21 I7 O20 102.2(4) . .
O21 I7 O19 99.6(4) . .
O20 I7 O19 97.1(4) . .
O24 I8 O23 98.1(4) . .
O24 I8 O22 98.4(4) . .
O23 I8 O22 91.5(3) . .
O24 I8 O3 85.9(3) . 1_554
O23 I8 O3 74.3(3) . 1_554
O22 I8 O3 165.6(3) . 1_554
O26 I9 O27 104.4(4) . .
O26 I9 O25 90.8(4) . .
O27 I9 O25 95.8(4) . .
O26 I9 O17 81.8(4) . 1_655
O27 I9 O17 82.0(3) . 1_655
O25 I9 O17 171.5(3) . 1_655
O30 I10 O29 98.2(4) . .
O30 I10 O28 96.4(4) . .
O29 I10 O28 98.4(4) . .
O33 I11 O31 104.1(5) . .
O33 I11 O32 98.9(5) . .
O31 I11 O32 91.6(4) . .
I1 O1 V1 132.8(5) . .
I1 O3 I8 103.3(3) . 1_556
V1 O4 I2 125.0(5) . .
I3 O7 V1 140.5(4) . .
V1 O10 I4 137.1(5) . .
I5 O13 V1 129.5(4) . .
I6 O16 V2 142.5(4) . .
I6 O17 I9 126.7(4) . 1_455
I7 O19 V2 125.0(5) . .
I8 O22 V2 135.3(5) . .
I8 O23 I1 104.9(3) . 1_554
I9 O25 V2 144.1(5) . .
I10 O28 V2 121.8(4) . .
I11 O32 H32A 111.6 . .
O35 O35 V2 0(10) 1 .
H1WA O1W H1WB 109.5 . .
H2WA O2W H2WB 109.5 . .
H3WA O3W H3WB 109.5 . .

loop_
_geom_bond_atom_site_label_1
_geom_bond_atom_site_label_2
_geom_bond_distance
_geom_bond_site_symmetry_2
K2 O14 2.691(10) 1_655
K3 O35 3.202(8) 1
V1 O34 1.587(9) .
V1 O10 1.893(8) .
V1 O4 1.894(8) .
V1 O7 1.914(8) .
V1 O1 1.918(8) .
V1 O13 2.170(9) .
V2 O35 1.591(9) 1
V2 O35 1.591(9) .
V2 O16 1.891(8) .
V2 O25 1.895(8) .
V2 O19 1.915(7) .
V2 O22 1.973(8) .
V2 O28 2.197(9) .
I1 O2 1.804(8) .
I1 O3 1.842(7) .
I1 O1 1.883(8) .
I1 O23 2.535(8) 1_556
I2 O5 1.808(8) .
I2 O6 1.817(8) .
I2 O4 1.897(8) .
I3 O8 1.786(7) .
I3 O9 1.809(8) .
I3 O7 1.860(8) .
I4 O12 1.783(8) .
I4 O11 1.785(8) .
I4 O10 1.893(9) .
I5 O15 1.810(8) .
I5 O14 1.815(9) .
I5 O13 1.823(8) .
I6 O17 1.796(7) .
I6 O18 1.801(9) .
I6 O16 1.885(8) .
I7 O21 1.798(9) .
I7 O20 1.812(8) .
I7 O19 1.888(8) .
I8 O24 1.790(8) .
I8 O23 1.816(7) .
I8 O22 1.860(8) .
I8 O3 2.556(8) 1_554
I9 O26 1.789(8) .
I9 O27 1.792(8) .
I9 O25 1.867(8) .
I9 O17 2.550(8) 1_655
I10 O30 1.798(9) .
I10 O29 1.812(7) .
I10 O28 1.820(8) .
I11 O33 1.797(9) .
I11 O31 1.805(9) .
I11 O32 1.873(9) .
O3 I8 2.556(8) 1_556
O17 I9 2.550(8) 1_455
O23 I1 2.535(8) 1_554
O32 H32A 0.8499 .
O35 O35 0.00(2) 1
O1W H1WA 0.8500 .
O1W H1WB 0.8500 .
O2W H2WA 0.8500 .
O2W H2WB 0.8500 .
O3W H3WA 0.8500 .
O3W H3WB 0.8501 .

loop_
_geom_hbond_atom_site_label_D
_geom_hbond_atom_site_label_H
_geom_hbond_atom_site_label_A
_geom_hbond_distance_DH
_geom_hbond_distance_HA
_geom_hbond_distance_DA
_geom_hbond_angle_DHA
_geom_hbond_site_symmetry_A
O2W H2WA O3W 0.85 1.81 2.656(13) 171.0 .
O2W H2WB O20 0.85 2.06 2.761(13) 140.0 .
O3W H3WA O12 0.85 1.99 2.829(11) 170.7 1_564
